data_1571773
loop_
_publ_author_name
'Sobczak, Szymon'
'Katrusiak, Andrzej'

_publ_section_title
;
 Structural insight into piezo-solvatochromism of Reichardt's dye.
;
_journal_issue 4
_journal_name_full IUCrJ
_journal_paper_doi 10.1107/S2052252524004603
_journal_volume 11
_journal_year 2024
_chemical_formula_moiety 'C29 H21 N O, 4(C H4 O)'
_chemical_formula_sum 'C33 H37 N O5'
_chemical_formula_weight 527.63
_chemical_name_common
;
ET(1)*4CH3OH
;
_chemical_name_systematic
;
4-(2,4,6-triphenylpyridinium-1-yl)-phenolate tetramethanol solvate
;
_chemical_properties_physical Moisture-sensitive
_space_group_crystal_system monoclinic
_space_group_IT_number 14
_space_group_name_Hall '-P 2yn'
_space_group_name_H-M_alt 'P 1 21/n 1'
_atom_sites_solution_hydrogens geom
_audit_creation_date 2024-02-15
_audit_creation_method
;
Olex2 1.5
(compiled 2023.08.24 svn.re1ec1418 for OlexSys, GUI svn.r6817)
;
_audit_update_record
;
2024-02-20 deposited with the CCDC. 2024-02-20 downloaded from the CCDC.
;
_cell_angle_alpha 90
_cell_angle_beta 95.819(9)
_cell_angle_gamma 90
_cell_formula_units_Z 4
_cell_length_a 10.4704(11)
_cell_length_b 19.80(3)
_cell_length_c 13.3135(15)
_cell_measurement_reflns_used 3200
_cell_measurement_temperature 293(2)
_cell_measurement_theta_max 25.0630
_cell_measurement_theta_min 2.2000
_cell_volume 2746(4)
_computing_cell_refinement 'CrysAlisPro 1.171.42.49 (Rigaku OD, 2022)'
_computing_data_collection 'CrysAlisPro 1.171.42.49 (Rigaku OD, 2022)'
_computing_data_reduction 'CrysAlisPro 1.171.42.49 (Rigaku OD, 2022)'
_computing_molecular_graphics 'Olex2 1.5 (Dolomanov et al., 2009)'
_computing_publication_material 'Olex2 1.5 (Dolomanov et al., 2009)'
_computing_structure_refinement 'SHELXL 2018/3 (Sheldrick, 2015)'
_computing_structure_solution 'SHELXT  (Sheldrick, 2015)'
_diffrn_ambient_pressure 570000
_diffrn_ambient_temperature 293(2)
_diffrn_detector_area_resol_mean 8.0169
_diffrn_detector_type EosS2
_diffrn_measured_fraction_theta_full 0.399
_diffrn_measured_fraction_theta_max 0.226
_diffrn_measurement_details
;
List of Runs (angles in degrees, time in seconds):

  # Type    Start    End  Width  t~exp~   \w     \q     \k     \f   Frames
#--------------------------------------------------------------------------
  1  \w    -19.00   3.50   0.75   35.00    --  -28.48 -57.00  30.00   30
  2  \w    -27.00  36.00   0.75   35.00    --  -28.48 -13.00   3.00   84
  3  \w    -57.00 -21.00   0.75   35.00    --  -28.48  77.00 -30.00   48
  4  \w    -44.00 -11.00   0.75   35.00    --  -28.48  19.00   0.00   44
  5  \w    -19.00   3.50   0.75   35.00    --  -28.48 -57.00-150.00   30
  6  \w    -55.00   8.00   0.75   35.00    --  -28.48  67.00 157.00   84
  7  \w    -19.00  17.00   0.75   35.00    --  -28.48 -39.00  12.00   48
  8  \w    -19.00  17.00   0.75   35.00    --  -28.48 -39.00-167.00   48
  9  \w    -44.00  19.00   0.75   35.00    --  -28.48  19.00-180.00   84
 10  \w    -89.00 -26.00   0.75   35.00    --  -28.48 135.00 -57.00   84
 11  \w     -8.00  19.00   0.75   35.00    --  -28.48 -38.00-180.00   36
 12  \w    -10.00   9.50   0.75   35.00    --   29.42  77.00 -60.00   26
 13  \w     -3.00  18.00   0.75   35.00    --   29.42  57.00 150.00   28
 14  \w     -3.00  18.00   0.75   35.00    --   29.42  57.00 -30.00   28
 15  \w    -44.00  19.00   0.75   35.00    --  -28.48  39.00 167.00   84
 16  \w    -19.00  44.00   0.75   35.00    --  -28.48 -19.00-180.00   84
 17  \w    -24.00  39.00   0.75   35.00    --  -28.48 -26.00   8.00   84
 18  \w    -89.00 -26.00   0.75   35.00    --  -28.48 135.00 123.00   84
 19  \w     20.00  56.00   0.75   35.00    --   29.42 -77.00-150.00   48
 20  \w     -3.00  30.00   0.75   35.00    --   29.42  57.00 -60.00   44
 21  \w      0.75  60.00   0.75   35.00    --   29.42 -81.00-151.00   79
 22  \w    -38.00 -11.00   0.75   35.00    --   29.42  19.00   0.00   36
 23  \w     -9.25  44.00   0.75   35.00    --   29.42 -39.00  12.00   71
 24  \w    -18.00   7.50   0.75   35.00    --   29.42  38.00   0.00   34
 25  \w    -26.00   0.25   0.75   35.00    --   29.42   0.00   0.00   35
 26  \w    -17.00  19.00   0.75   35.00    --   29.42  39.00 167.00   48
 27  \w    -17.00  19.00   0.75   35.00    --   29.42  39.00 -12.00   48
 28  \w     30.50  87.50   0.75   35.00    --   29.42-135.00  57.00   76
;
_diffrn_measurement_device 'four-circle diffractometer'
_diffrn_measurement_device_type 'New Xcalibur, EosS2'
_diffrn_measurement_method '\w scans'
_diffrn_radiation_type MoK\a
_diffrn_radiation_wavelength 0.71073
_diffrn_reflns_av_R_equivalents 0.1418
_diffrn_reflns_av_unetI/netI 0.0879
_diffrn_reflns_Laue_measured_fraction_full 0.399
_diffrn_reflns_Laue_measured_fraction_max 0.226
_diffrn_reflns_limit_h_max 14
_diffrn_reflns_limit_h_min -14
_diffrn_reflns_limit_k_max 5
_diffrn_reflns_limit_k_min -5
_diffrn_reflns_limit_l_max 17
_diffrn_reflns_limit_l_min -18
_diffrn_reflns_number 22964
_diffrn_reflns_point_group_measured_fraction_full 0.399
_diffrn_reflns_point_group_measured_fraction_max 0.226
_diffrn_reflns_theta_full 25.242
_diffrn_reflns_theta_max 26.396
_diffrn_reflns_theta_min 4.601
_exptl_absorpt_coefficient_mu 0.085
_exptl_absorpt_correction_T_max 0.999
_exptl_absorpt_correction_T_min 0.999
_exptl_absorpt_correction_type analytical
_exptl_absorpt_process_details
;
CrysAlisPro 1.171.42.49 (Rigaku Oxford Diffraction, 2022)
Analytical numeric absorption correction using a multifaceted crystal
model based on expressions derived by R.C. Clark & J.S. Reid.
(Clark, R. C. & Reid, J. S. (1995). Acta Cryst. A51, 887-897)
Empirical absorption correction using spherical harmonics,
implemented in SCALE3 ABSPACK scaling algorithm.
;
_exptl_crystal_colour 'clear orangish yellow'
_exptl_crystal_colour_lustre clear
_exptl_crystal_colour_modifier orangish
_exptl_crystal_colour_primary yellow
_exptl_crystal_density_diffrn 1.276
_exptl_crystal_description block
_exptl_crystal_F_000 1128
_exptl_crystal_preparation 'crystallized in DAC,solvatochromic'
_exptl_crystal_recrystallization_method 'crystallized at high pressure'
_exptl_crystal_size_max 0.39
_exptl_crystal_size_mid 0.116
_exptl_crystal_size_min 0.104
_refine_diff_density_max 0.162
_refine_diff_density_min -0.175
_refine_diff_density_rms 0.039
_refine_ls_extinction_expression Fc^*^=kFc[1+0.001xFc^2^\l^3^/sin(2\q)]^-1/4^
_refine_ls_extinction_method 'SHELXL-2018/3 (Sheldrick 2018)'
_refine_ls_goodness_of_fit_ref 1.035
_refine_ls_hydrogen_treatment constr
_refine_ls_matrix_type full
_refine_ls_number_parameters 358
_refine_ls_number_reflns 1643
_refine_ls_number_restraints 618
_refine_ls_restrained_S_all 1.467
_refine_ls_R_factor_all 0.1681
_refine_ls_R_factor_gt 0.0857
_refine_ls_shift/su_max 0.000
_refine_ls_shift/su_mean 0.000
_refine_ls_structure_factor_coef Fsqd
_refine_ls_weighting_details 'w=1/[\s^2^(Fo^2^)+(0.1734P)^2^+1.5201P] where P=(Fo^2^+2Fc^2^)/3'
_refine_ls_weighting_scheme calc
_refine_ls_wR_factor_gt 0.2285
_refine_ls_wR_factor_ref 0.2956
_reflns_Friedel_coverage 0.000
_reflns_number_gt 801
_reflns_number_total 1643
_reflns_threshold_expression 'I > 2\s(I)'
_cod_data_source_file lt5066.cif
_cod_data_source_block et1_meoh_0_57gpa
_cod_database_code 1571773
_shelx_shelxl_version_number 2018/3
_shelx_space_group_comment
;
The symmetry employed for this shelxl refinement is uniquely defined
by the following loop, which should always be used as a source of
symmetry information in preference to the above space-group names.
They are only intended as comments.
;
_shelx_estimated_absorpt_t_max 0.991
_shelx_estimated_absorpt_t_min 0.968
_exptl_absorpt_special_details
;
Data were collected at room temperature (295(2) K) and pressure of 0.57(2) GPa
(570000 kPa).
;
_exptl_oxdiff_absorpt_process_details
;
Gaussian integration over a grid
of 16 x 16 x 16 points =  4096 total grid points
  Based upon method of Burnham (1966)

 Data corrected for diamond-anvil cell absorption
 Note that exptl_absorpt_correction_tmin and _tmax
 the total correction factors applied to the intensities
 The individual factors are: 
         range of dac transmission factors (min-max)      0.396     0.455
         range of gasket transmission (min-max)           0.917     1.000
         range of P media transmission (min-max)          1.000     1.000

 thickness of diamond anvil 1: 19.500 mm, mu =  0.0202 mm-1
       thickness of platten 1:  0.000 mm, mu =  0.0000 mm-1

 thickness of diamond anvil 2: 19.500 mm, mu =  0.0202 mm-1
       thickness of platten 2:  0.000 mm, mu =  0.0000 mm-1

    Gasket shadowing corrections were made based upon
    Gasket thickness = 300.0 microns, radius = 300.0 microns
    Gasket absorption coeff =        21.00 mm-1
    REFLECTION WAS CONSIDERED TOTALLY OBSCURED IF 
 FRACTION CRYSTAL ILLUMINATED WAS LESS THAN 0.00

    Non-absorbing pressure medium
;
_olex2_refinement_description
;
1. Others
 Fixed Uiso: H10'(0.08) H9'(0.068) H5'(0.065) H6'(0.067) H13'(0.076)
 H16(0.069) H16'(0.079) H15'(0.062) H2MA(0.211) H2MB(0.211) H2MC(0.211)
 H11'(0.08) H1M(0.2) H6(0.079) H5(0.059) H15(0.069) H4M(0.281) H3M(0.221)
 H13(0.091) H9(0.082) H7(0.073) H2(0.067) H2'(0.054) H11(0.128) H1MA(0.137)
 H1MB(0.137) H1MC(0.137) H12(0.121) H3MA(0.182) H3MB(0.182) H3MC(0.182)
 H2M(0.187) H4MA(0.179) H4MB(0.179) H4MC(0.179) H10(0.092) H12'(0.083)
 Fixed X: H10'(0.775817) H9'(0.842013) H5'(1.29675) H6'(1.500672)
 H13'(0.864053) H16(0.43263) H16'(0.63607) H15'(0.817636) H2MA(0.799685)
 H2MB(0.844372) H2MC(0.937281) H11'(0.745938) H1M(1.087951) H6(1.384803)
 H5(1.181075) H15(0.614993) H4M(1.049596) H3M(1.24222) H13(0.977611)
 H9(0.659031) H7(1.541652) H2(1.050244) H2'(1.07642) H11(0.666672)
 H1MA(0.994756) H1MB(0.938433) H1MC(0.88872) H12(0.87533) H3MA(1.149625)
 H3MB(1.047434) H3MC(1.186425) H2M(0.812095) H4MA(0.938911) H4MB(0.894372)
 H4MC(0.838565) H10(0.558718) H12'(0.790725)
 Fixed Y: H10'(0.460934) H9'(0.381787) H5'(0.236392) H6'(0.193766)
 H13'(0.244911) H16(0.283962) H16'(0.382821) H15'(0.324081) H2MA(0.043865)
 H2MB(0.022636) H2MC(0.063383) H11'(0.434944) H1M(-0.035586) H6(0.014648)
 H5(0.059656) H15(0.229351) H4M(0.440925) H3M(0.379692) H13(0.169366)
 H9(0.144866) H7(0.084121) H2(0.126501) H2'(0.240417) H11(0.083799) H1MA(-
 0.045028) H1MB(0.027691) H1MC(-0.03226) H12(0.12196) H3MA(0.291062)
 H3MB(0.321407) H3MC(0.305453) H2M(0.114136) H4MA(0.460859) H4MB(0.526195)
 H4MC(0.45564) H10(0.097604) H12'(0.325677)
 Fixed Z: H10'(0.485869) H9'(0.378796) H5'(0.478346) H6'(0.520601)
 H13'(0.601393) H16(0.309687) H16'(0.119353) H15'(0.178833) H2MA(0.381193)
 H2MB(0.492672) H2MC(0.430019) H11'(0.65242) H1M(0.25174) H6(0.399652)
 H5(0.356942) H15(0.375733) H4M(0.27835) H3M(0.191722) H13(0.084494)
 H9(0.222287) H7(0.477291) H2(0.255758) H2'(0.503079) H11(-0.062259)
 H1MA(0.10994) H1MB(0.120477) H1MC(0.18286) H12(-0.062712) H3MA(0.181992)
 H3MB(0.247571) H3MC(0.297078) H2M(0.537071) H4MA(0.162671) H4MB(0.215757)
 H4MC(0.242083) H10(0.076868) H12'(0.702688)
;
_olex2_submission_special_instructions 'No special instructions were received'
_oxdiff_exptl_absorpt_empirical_details
;
Empirical correction (ABSPACK) includes:
- Absorption correction using spherical harmonics
- Frame scaling
;

loop_
_space_group_symop_operation_xyz
'x, y, z'
'-x+1/2, y+1/2, -z+1/2'
'-x, -y, -z'
'x-1/2, -y-1/2, z-1/2'

loop_
_atom_site_label
_atom_site_type_symbol
_atom_site_fract_x
_atom_site_fract_y
_atom_site_fract_z
_atom_site_U_iso_or_equiv
_atom_site_adp_type
_atom_site_occupancy
_atom_site_site_symmetry_order
_atom_site_calc_flag
_atom_site_refinement_flags_posn
_atom_site_refinement_flags_adp
_atom_site_refinement_flags_occupancy
_atom_site_disorder_assembly
_atom_site_disorder_group
O1 O 0.4112(5) 0.3744(10) 0.1763(4) 0.079(11) Uani 1 1 d . . . . .
C4 C 1.2172(8) 0.1520(10) 0.4160(7) 0.041(9) Uani 1 1 d D . . . .
N1 N 0.8507(5) 0.2380(9) 0.3197(4) 0.052(7) Uani 1 1 d D . . . .
C10' C 0.7921(8) 0.4173(12) 0.5098(7) 0.067(9) Uani 1 1 d D . . . .
H10' H 0.775817 0.460934 0.485869 0.080 Uiso 1 1 calc R U . . .
C9' C 0.8328(11) 0.3698(10) 0.4452(8) 0.056(8) Uani 1 1 d D . . . .
H9' H 0.842013 0.381787 0.378796 0.068 Uiso 1 1 calc R U . . .
C5' C 1.3144(7) 0.1917(11) 0.4630(5) 0.054(10) Uani 1 1 d D . . . .
H5' H 1.296750 0.236392 0.478346 0.065 Uiso 1 1 calc R U . . .
C6' C 1.4364(9) 0.1670(11) 0.4878(8) 0.056(11) Uani 1 1 d D . . . .
H6' H 1.500672 0.193766 0.520601 0.067 Uiso 1 1 calc R U . . .
C13' C 0.8454(8) 0.2881(12) 0.5765(6) 0.063(10) Uani 1 1 d D . . . .
H13' H 0.864053 0.244911 0.601393 0.076 Uiso 1 1 calc R U . . .
C16 C 0.5104(7) 0.2931(11) 0.2844(6) 0.057(12) Uani 1 1 d D . . . .
H16 H 0.432630 0.283962 0.309687 0.069 Uiso 1 1 calc R U . . .
C17 C 0.5147(7) 0.3407(11) 0.2082(6) 0.060(12) Uani 1 1 d D . . . .
C16' C 0.6313(6) 0.3512(12) 0.1705(6) 0.066(10) Uani 1 1 d D . . . .
H16' H 0.636070 0.382821 0.119353 0.079 Uiso 1 1 calc R U . . .
C15' C 0.7405(7) 0.3165(10) 0.2060(6) 0.051(4) Uani 1 1 d D U . . .
H15' H 0.817636 0.324081 0.178833 0.062 Uiso 1 1 calc R U . . .
C2M C 0.8494(18) 0.0571(15) 0.4426(12) 0.141(11) Uani 1 1 d D U . . .
H2MA H 0.799685 0.043865 0.381193 0.211 Uiso 1 1 calc R U . . .
H2MB H 0.844372 0.022636 0.492672 0.211 Uiso 1 1 calc R U . . .
H2MC H 0.937281 0.063383 0.430019 0.211 Uiso 1 1 calc R U . . .
C11' C 0.7744(13) 0.4030(12) 0.6085(9) 0.067(10) Uani 1 1 d D . . . .
H11' H 0.745938 0.434944 0.652420 0.080 Uiso 1 1 calc R U . . .
C14 C 0.7334(6) 0.2710(11) 0.2818(5) 0.051(7) Uani 1 1 d D . . . .
O1M O 1.0539(9) -0.0002(16) 0.2315(7) 0.13(3) Uani 1 1 d D U . . .
H1M H 1.087951 -0.035586 0.251740 0.200 Uiso 1 1 calc R U . . .
C3 C 1.0891(6) 0.1784(10) 0.3857(5) 0.042(9) Uani 1 1 d D . . . .
C6 C 1.3665(8) 0.0592(12) 0.4148(7) 0.066(10) Uani 1 1 d D . . . .
H6 H 1.384803 0.014648 0.399652 0.079 Uiso 1 1 calc R U . . .
C5 C 1.2450(9) 0.0862(10) 0.3907(7) 0.049(9) Uani 1 1 d D . . . .
H5 H 1.181075 0.059656 0.356942 0.059 Uiso 1 1 calc R U . . .
C1 C 0.9005(7) 0.1871(10) 0.2649(5) 0.047(7) Uani 1 1 d D . . . .
C15 C 0.6184(6) 0.2596(12) 0.3226(5) 0.057(12) Uani 1 1 d D . . . .
H15 H 0.614993 0.229351 0.375733 0.069 Uiso 1 1 calc R U . . .
O4M O 1.0025(10) 0.4717(17) 0.2932(7) 0.19(3) Uani 1 1 d D U . . .
H4M H 1.049596 0.440925 0.278350 0.281 Uiso 1 1 calc DR U . . .
O3M O 1.1729(10) 0.3815(14) 0.2153(10) 0.15(2) Uani 1 1 d D U . . .
H3M H 1.242220 0.379692 0.191722 0.221 Uiso 1 1 calc R U . . .
C13 C 0.8928(9) 0.1551(14) 0.0831(5) 0.075(5) Uani 1 1 d D U . . .
H13 H 0.977611 0.169366 0.084494 0.091 Uiso 1 1 calc R U . . .
C1' C 0.9153(6) 0.2547(11) 0.4121(5) 0.043(8) Uani 1 1 d D . . . .
C9 C 0.7032(8) 0.1405(13) 0.1654(7) 0.068(14) Uani 1 1 d D U . . .
H9 H 0.659031 0.144866 0.222287 0.082 Uiso 1 1 calc R U . . .
C7 C 1.4593(12) 0.1013(11) 0.4621(9) 0.061(11) Uani 1 1 d D . . . .
H7 H 1.541652 0.084121 0.477291 0.073 Uiso 1 1 calc R U . . .
C2 C 1.0173(6) 0.1593(13) 0.2959(5) 0.056(10) Uani 1 1 d D . . . .
H2 H 1.050244 0.126501 0.255758 0.067 Uiso 1 1 calc R U . . .
C8 C 0.8294(7) 0.1627(12) 0.1679(5) 0.059(5) Uani 1 1 d D U . . .
C2' C 1.0329(6) 0.2265(10) 0.4422(5) 0.045(9) Uani 1 1 d D . . . .
H2' H 1.076420 0.240417 0.503079 0.054 Uiso 1 1 calc R U . . .
C11 C 0.7077(11) 0.1042(17) -0.0048(8) 0.107(5) Uani 1 1 d D U . . .
H11 H 0.666672 0.083799 -0.062259 0.128 Uiso 1 1 calc R U . . .
C1M C 0.9624(14) -0.013(2) 0.1558(9) 0.09(3) Uani 1 1 d D U . . .
H1MA H 0.994756 -0.045028 0.109940 0.137 Uiso 1 1 calc R U . . .
H1MB H 0.938433 0.027691 0.120477 0.137 Uiso 1 1 calc R U . . .
H1MC H 0.888720 -0.032260 0.182860 0.137 Uiso 1 1 calc R U . . .
C12 C 0.8324(11) 0.1262(15) -0.0052(7) 0.101(5) Uani 1 1 d D U . . .
H12 H 0.875330 0.121960 -0.062712 0.121 Uiso 1 1 calc R U . . .
C3M C 1.1367(15) 0.3209(14) 0.2369(12) 0.12(2) Uani 1 1 d D U . . .
H3MA H 1.149625 0.291062 0.181992 0.182 Uiso 1 1 calc R U . . .
H3MB H 1.047434 0.321407 0.247571 0.182 Uiso 1 1 calc R U . . .
H3MC H 1.186425 0.305453 0.297078 0.182 Uiso 1 1 calc R U . . .
O2M O 0.8040(9) 0.1139(13) 0.4752(7) 0.125(11) Uani 1 1 d D U . . .
H2M H 0.812095 0.114136 0.537071 0.187 Uiso 1 1 calc R U . . .
C4M C 0.9135(15) 0.479(2) 0.2245(11) 0.12(3) Uani 1 1 d D U . . .
H4MA H 0.938911 0.460859 0.162671 0.179 Uiso 1 1 calc R U . . .
H4MB H 0.894372 0.526195 0.215757 0.179 Uiso 1 1 calc R U . . .
H4MC H 0.838565 0.455640 0.242083 0.179 Uiso 1 1 calc R U . . .
C10 C 0.6436(10) 0.1118(14) 0.0786(7) 0.077(16) Uani 1 1 d D U . . .
H10 H 0.558718 0.097604 0.076868 0.092 Uiso 1 1 calc R U . . .
C12' C 0.8022(13) 0.3376(11) 0.6366(9) 0.069(11) Uani 1 1 d D . . . .
H12' H 0.790725 0.325677 0.702688 0.083 Uiso 1 1 calc R U . . .
C8' C 0.8604(9) 0.3049(10) 0.4763(6) 0.045(8) Uani 1 1 d D . . . .

loop_
_atom_site_aniso_label
_atom_site_aniso_U_11
_atom_site_aniso_U_22
_atom_site_aniso_U_33
_atom_site_aniso_U_23
_atom_site_aniso_U_13
_atom_site_aniso_U_12
O1 0.052(3) 0.09(4) 0.090(4) -0.007(7) 0.003(2) 0.003(6)
C4 0.050(4) 0.02(3) 0.054(5) 0.000(9) 0.018(3) -0.002(7)
N1 0.051(3) 0.06(2) 0.051(3) -0.014(6) 0.012(2) -0.002(6)
C10' 0.080(5) 0.03(3) 0.085(5) -0.024(10) 0.006(5) 0.009(12)
C9' 0.081(7) 0.03(2) 0.057(5) -0.006(8) 0.004(5) 0.014(11)
C5' 0.057(4) 0.04(3) 0.068(5) -0.018(10) 0.011(3) -0.006(8)
C6' 0.053(5) 0.05(3) 0.065(6) -0.007(11) 0.007(4) -0.010(9)
C13' 0.087(5) 0.05(3) 0.057(4) -0.001(8) 0.022(4) 0.033(12)
C16 0.047(4) 0.05(4) 0.075(5) -0.008(10) 0.021(3) -0.011(8)
C17 0.052(4) 0.07(4) 0.059(4) -0.005(9) 0.007(3) -0.015(7)
C16' 0.052(4) 0.09(3) 0.060(4) 0.007(9) 0.015(3) 0.002(7)
C15' 0.050(3) 0.049(12) 0.056(4) -0.015(6) 0.015(3) -0.007(6)
C2M 0.147(12) 0.15(3) 0.129(11) 0.025(16) 0.039(9) -0.006(17)
C11' 0.069(6) 0.05(3) 0.085(6) -0.029(11) 0.013(5) 0.013(14)
C14 0.049(3) 0.06(2) 0.047(4) -0.015(8) 0.013(3) -0.004(7)
O1M 0.153(8) 0.06(8) 0.177(8) 0.047(17) -0.057(6) -0.062(15)
C3 0.051(3) 0.03(3) 0.050(4) 0.002(7) 0.012(3) 0.002(7)
C6 0.065(5) 0.04(3) 0.099(6) -0.003(12) 0.012(4) 0.012(10)
C5 0.063(5) 0.02(3) 0.062(6) -0.009(10) 0.013(4) 0.004(8)
C1 0.053(4) 0.04(2) 0.048(4) -0.002(7) 0.011(3) -0.004(7)
C15 0.050(4) 0.06(4) 0.063(4) -0.009(9) 0.012(3) -0.009(7)
O4M 0.168(9) 0.25(9) 0.145(8) 0.010(15) 0.028(5) 0.006(17)
O3M 0.078(6) 0.18(6) 0.190(10) 0.074(17) 0.058(5) 0.031(14)
C13 0.094(5) 0.075(13) 0.057(4) 0.003(6) 0.006(3) 0.010(8)
C1' 0.048(3) 0.03(2) 0.057(4) -0.011(7) 0.012(3) -0.008(7)
C9 0.066(4) 0.04(4) 0.092(6) -0.019(10) -0.003(4) -0.001(9)
C7 0.068(6) 0.05(3) 0.070(7) 0.008(12) 0.018(4) 0.004(10)
C2 0.045(4) 0.06(3) 0.066(4) -0.019(9) 0.009(3) 0.004(8)
C8 0.063(4) 0.056(13) 0.058(4) -0.008(6) 0.002(3) 0.003(7)
C2' 0.051(4) 0.03(3) 0.052(4) -0.014(8) 0.005(3) -0.005(8)
C11 0.124(6) 0.099(13) 0.090(5) -0.014(8) -0.024(5) 0.004(8)
C1M 0.133(10) 0.03(9) 0.107(8) 0.020(16) -0.005(6) 0.005(18)
C12 0.131(6) 0.097(13) 0.073(5) -0.015(8) 0.007(5) 0.004(8)
C3M 0.095(10) 0.18(6) 0.095(8) 0.010(18) 0.025(7) -0.01(2)
O2M 0.096(5) 0.17(3) 0.107(6) 0.020(11) -0.003(5) 0.009(12)
C4M 0.115(10) 0.10(10) 0.143(12) 0.08(2) 0.017(7) -0.018(19)
C10 0.088(6) 0.03(5) 0.104(6) -0.010(11) -0.023(4) -0.005(11)
C12' 0.087(8) 0.05(3) 0.071(7) -0.014(9) 0.036(6) 0.019(13)
C8' 0.047(4) 0.03(2) 0.060(5) -0.005(7) 0.009(4) 0.004(9)

loop_
_atom_type_symbol
_atom_type_description
_atom_type_scat_dispersion_real
_atom_type_scat_dispersion_imag
_atom_type_scat_source
C C 0.0033 0.0016 'International Tables Vol C Tables 4.2.6.8 and 6.1.1.4'
H H 0.0000 0.0000 'International Tables Vol C Tables 4.2.6.8 and 6.1.1.4'
N N 0.0061 0.0033 'International Tables Vol C Tables 4.2.6.8 and 6.1.1.4'
O O 0.0106 0.0060 'International Tables Vol C Tables 4.2.6.8 and 6.1.1.4'

loop_
_exptl_crystal_face_index_h
_exptl_crystal_face_index_k
_exptl_crystal_face_index_l
_exptl_crystal_face_perp_dist
-12 0 12 0.0776
1 -2 18 0.1626
-12 0 12 0.0896
-12 2 -10 0.1636
12 0 -12 0.0332
-8 0 17 0.1046
0 28 1 0.0537
8 1 -16 0.0950
0 -25 -2 0.0422

loop_
_geom_angle_atom_site_label_1
_geom_angle_atom_site_label_2
_geom_angle_atom_site_label_3
_geom_angle
_geom_angle_site_symmetry_1
_geom_angle_site_symmetry_3
_geom_angle_publ_flag
C5' C4 C3 122.4(14) . . ?
C5' C4 C5 118.8(12) . . ?
C5 C4 C3 118.7(12) . . ?
C1 N1 C14 120.2(8) . . ?
C1 N1 C1' 118.0(9) . . ?
C1' N1 C14 121.8(12) . . ?
C9' C10' H10' 118.7 . . ?
C9' C10' C11' 122.5(18) . . ?
C11' C10' H10' 118.7 . . ?
C10' C9' H9' 119.2 . . ?
C8' C9' C10' 121.5(14) . . ?
C8' C9' H9' 119.2 . . ?
C4 C5' H5' 119.1 . . ?
C6' C5' C4 121.9(16) . . ?
C6' C5' H5' 119.1 . . ?
C5' C6' H6' 121.3 . . ?
C7 C6' C5' 117.3(16) . . ?
C7 C6' H6' 121.3 . . ?
C12' C13' H13' 121.3 . . ?
C12' C13' C8' 117.5(16) . . ?
C8' C13' H13' 121.3 . . ?
C17 C16 H16 119.5 . . ?
C15 C16 H16 119.5 . . ?
C15 C16 C17 121.0(8) . . ?
O1 C17 C16 119.8(8) . . ?
O1 C17 C16' 122.7(14) . . ?
C16' C17 C16 117.6(11) . . ?
C17 C16' H16' 118.9 . . ?
C15' C16' C17 122.3(13) . . ?
C15' C16' H16' 118.9 . . ?
C16' C15' H15' 120.7 . . ?
C14 C15' C16' 118.6(8) . . ?
C14 C15' H15' 120.7 . . ?
H2MA C2M H2MB 109.5 . . ?
H2MA C2M H2MC 109.5 . . ?
H2MB C2M H2MC 109.5 . . ?
O2M C2M H2MA 109.5 . . ?
O2M C2M H2MB 109.5 . . ?
O2M C2M H2MC 109.5 . . ?
C10' C11' H11' 122.9 . . ?
C12' C11' C10' 114.2(19) . . ?
C12' C11' H11' 122.9 . . ?
C15' C14 N1 116.9(7) . . ?
C15' C14 C15 120.8(11) . . ?
C15 C14 N1 122.2(12) . . ?
C1M O1M H1M 109.5 . . ?
C2 C3 C4 122.7(11) . . ?
C2' C3 C4 121.8(8) . . ?
C2' C3 C2 115.5(9) . . ?
C5 C6 H6 121.3 . . ?
C7 C6 H6 121.3 . . ?
C7 C6 C5 117.4(16) . . ?
C4 C5 C6 121.1(14) . . ?
C4 C5 H5 119.5 . . ?
C6 C5 H5 119.5 . . ?
N1 C1 C8 120.6(10) . . ?
C2 C1 N1 120.7(9) . . ?
C2 C1 C8 118.7(12) . . ?
C16 C15 C14 119.6(12) . . ?
C16 C15 H15 120.2 . . ?
C14 C15 H15 120.2 . . ?
C4M O4M H4M 109.5 . . ?
C3M O3M H3M 109.5 . . ?
C8 C13 H13 119.4 . . ?
C8 C13 C12 121.3(11) . . ?
C12 C13 H13 119.4 . . ?
N1 C1' C8' 119.7(9) . . ?
C2' C1' N1 120.4(11) . . ?
C2' C1' C8' 119.9(8) . . ?
C8 C9 H9 120.1 . . ?
C10 C9 H9 120.1 . . ?
C10 C9 C8 119.9(9) . . ?
C6' C7 C6 123.5(16) . . ?
C6' C7 H7 118.2 . . ?
C6 C7 H7 118.2 . . ?
C3 C2 H2 118.8 . . ?
C1 C2 C3 122.5(13) . . ?
C1 C2 H2 118.8 . . ?
C13 C8 C1 120.1(8) . . ?
C13 C8 C9 118.9(10) . . ?
C9 C8 C1 120.6(7) . . ?
C3 C2' H2' 118.7 . . ?
C1' C2' C3 122.6(8) . . ?
C1' C2' H2' 118.7 . . ?
C12 C11 H11 119.6 . . ?
C10 C11 H11 119.6 . . ?
C10 C11 C12 120.9(14) . . ?
O1M C1M H1MA 109.5 . . ?
O1M C1M H1MB 109.5 . . ?
O1M C1M H1MC 109.5 . . ?
H1MA C1M H1MB 109.5 . . ?
H1MA C1M H1MC 109.5 . . ?
H1MB C1M H1MC 109.5 . . ?
C13 C12 H12 120.8 . . ?
C11 C12 C13 118.3(11) . . ?
C11 C12 H12 120.8 . . ?
O3M C3M H3MA 109.5 . . ?
O3M C3M H3MB 109.5 . . ?
O3M C3M H3MC 109.5 . . ?
H3MA C3M H3MB 109.5 . . ?
H3MA C3M H3MC 109.5 . . ?
H3MB C3M H3MC 109.5 . . ?
C2M O2M H2M 109.5 . . ?
O4M C4M H4MA 109.5 . . ?
O4M C4M H4MB 109.5 . . ?
O4M C4M H4MC 109.5 . . ?
H4MA C4M H4MB 109.5 . . ?
H4MA C4M H4MC 109.5 . . ?
H4MB C4M H4MC 109.5 . . ?
C9 C10 H10 119.7 . . ?
C11 C10 C9 120.7(12) . . ?
C11 C10 H10 119.7 . . ?
C13' C12' C11' 126.1(16) . . ?
C13' C12' H12' 116.9 . . ?
C11' C12' H12' 116.9 . . ?
C9' C8' C13' 118.1(15) . . ?
C9' C8' C1' 122.8(11) . . ?
C13' C8' C1' 118.9(15) . . ?

loop_
_geom_bond_atom_site_label_1
_geom_bond_atom_site_label_2
_geom_bond_distance
_geom_bond_site_symmetry_2
_geom_bond_publ_flag
O1 C17 1.306(17) . ?
C4 C5' 1.384(13) . ?
C4 C3 1.458(13) . ?
C4 C5 1.384(16) . ?
N1 C14 1.437(15) . ?
N1 C1 1.376(16) . ?
N1 C1' 1.383(10) . ?
C10' H10' 0.9300 . ?
C10' C9' 1.372(14) . ?
C10' C11' 1.376(12) . ?
C9' H9' 0.9300 . ?
C9' C8' 1.371(15) . ?
C5' H5' 0.9300 . ?
C5' C6' 1.376(12) . ?
C6' H6' 0.9300 . ?
C6' C7 1.374(16) . ?
C13' H13' 0.9300 . ?
C13' C12' 1.371(14) . ?
C13' C8' 1.399(11) . ?
C16 H16 0.9300 . ?
C16 C17 1.388(14) . ?
C16 C15 1.365(12) . ?
C17 C16' 1.381(10) . ?
C16' H16' 0.9300 . ?
C16' C15' 1.376(12) . ?
C15' H15' 0.9300 . ?
C15' C14 1.361(13) . ?
C2M H2MA 0.9600 . ?
C2M H2MB 0.9600 . ?
C2M H2MC 0.9600 . ?
C2M O2M 1.31(2) . ?
C11' H11' 0.9300 . ?
C11' C12' 1.372(16) . ?
C14 C15 1.389(9) . ?
O1M H1M 0.8200 . ?
O1M C1M 1.344(12) . ?
C3 C2 1.398(10) . ?
C3 C2' 1.382(14) . ?
C6 H6 0.9300 . ?
C6 C5 1.387(12) . ?
C6 C7 1.381(14) . ?
C5 H5 0.9300 . ?
C1 C2 1.366(13) . ?
C1 C8 1.504(12) . ?
C15 H15 0.9300 . ?
O4M H4M 0.8200 . ?
O4M C4M 1.246(12) . ?
O3M H3M 0.8200 . ?
O3M C3M 1.30(2) . ?
C13 H13 0.9300 . ?
C13 C8 1.375(10) . ?
C13 C12 1.400(13) . ?
C1' C2' 1.374(11) . ?
C1' C8' 1.466(17) . ?
C9 H9 0.9300 . ?
C9 C8 1.390(12) . ?
C9 C10 1.379(12) . ?
C7 H7 0.9300 . ?
C2 H2 0.9300 . ?
C2' H2' 0.9300 . ?
C11 H11 0.9300 . ?
C11 C12 1.377(13) . ?
C11 C10 1.363(12) . ?
C1M H1MA 0.9600 . ?
C1M H1MB 0.9600 . ?
C1M H1MC 0.9600 . ?
C12 H12 0.9300 . ?
C3M H3MA 0.9600 . ?
C3M H3MB 0.9600 . ?
C3M H3MC 0.9600 . ?
O2M H2M 0.8200 . ?
C4M H4MA 0.9600 . ?
C4M H4MB 0.9600 . ?
C4M H4MC 0.9600 . ?
C10 H10 0.9300 . ?
C12' H12' 0.9300 . ?

loop_
_geom_hbond_atom_site_label_D
_geom_hbond_atom_site_label_H
_geom_hbond_atom_site_label_A
_geom_hbond_distance_DH
_geom_hbond_distance_HA
_geom_hbond_distance_DA
_geom_hbond_angle_DHA
_geom_hbond_site_symmetry_A
_geom_hbond_publ_flag
O1M H1M O1 0.82 2.02 2.78(4) 152.9 2_645 yes

loop_
_geom_torsion_atom_site_label_1
_geom_torsion_atom_site_label_2
_geom_torsion_atom_site_label_3
_geom_torsion_atom_site_label_4
_geom_torsion
_geom_torsion_site_symmetry_1
_geom_torsion_site_symmetry_2
_geom_torsion_site_symmetry_3
_geom_torsion_site_symmetry_4
_geom_torsion_publ_flag
O1 C17 C16' C15' 178.6(15) . . . . ?
C4 C5' C6' C7 1.3(16) . . . . ?
C4 C3 C2 C1 -176.1(15) . . . . ?
C4 C3 C2' C1' 176.4(15) . . . . ?
N1 C14 C15 C16 179.1(14) . . . . ?
N1 C1 C2 C3 3(2) . . . . ?
N1 C1 C8 C13 132(2) . . . . ?
N1 C1 C8 C9 -55(2) . . . . ?
N1 C1' C2' C3 -3(2) . . . . ?
N1 C1' C8' C9' -58.4(18) . . . . ?
N1 C1' C8' C13' 127.2(13) . . . . ?
C10' C9' C8' C13' 0.2(18) . . . . ?
C10' C9' C8' C1' -174.2(8) . . . . ?
C10' C11' C12' C13' 1(2) . . . . ?
C9' C10' C11' C12' 1(2) . . . . ?
C5' C4 C3 C2 141.7(14) . . . . ?
C5' C4 C3 C2' -35.4(16) . . . . ?
C5' C4 C5 C6 2.2(15) . . . . ?
C5' C6' C7 C6 -1.1(19) . . . . ?
C16 C17 C16' C15' 0(2) . . . . ?
C17 C16 C15 C14 -3(2) . . . . ?
C17 C16' C15' C14 -1(2) . . . . ?
C16' C15' C14 N1 -177.4(14) . . . . ?
C16' C15' C14 C15 0.0(19) . . . . ?
C15' C14 C15 C16 2(2) . . . . ?
C11' C10' C9' C8' -1.0(19) . . . . ?
C14 N1 C1 C2 174.4(14) . . . . ?
C14 N1 C1 C8 -3.5(18) . . . . ?
C14 N1 C1' C2' -174.2(14) . . . . ?
C14 N1 C1' C8' 3(2) . . . . ?
C3 C4 C5' C6' -177.4(9) . . . . ?
C3 C4 C5 C6 177.9(8) . . . . ?
C5 C4 C5' C6' -1.9(14) . . . . ?
C5 C4 C3 C2 -33.8(18) . . . . ?
C5 C4 C3 C2' 149.2(12) . . . . ?
C5 C6 C7 C6' 1.4(18) . . . . ?
C1 N1 C14 C15' -76.0(17) . . . . ?
C1 N1 C14 C15 106.7(16) . . . . ?
C1 N1 C1' C2' 7.3(18) . . . . ?
C1 N1 C1' C8' -175.3(13) . . . . ?
C15 C16 C17 O1 -176.8(15) . . . . ?
C15 C16 C17 C16' 2(2) . . . . ?
C1' N1 C14 C15' 105.6(13) . . . . ?
C1' N1 C14 C15 -72(2) . . . . ?
C1' N1 C1 C2 -7.1(18) . . . . ?
C1' N1 C1 C8 175.0(14) . . . . ?
C7 C6 C5 C4 -2.0(15) . . . . ?
C2 C3 C2' C1' -0.9(18) . . . . ?
C2 C1 C8 C13 -46(3) . . . . ?
C2 C1 C8 C9 127(2) . . . . ?
C8 C1 C2 C3 -179.1(15) . . . . ?
C8 C13 C12 C11 -1(3) . . . . ?
C8 C9 C10 C11 1(3) . . . . ?
C2' C3 C2 C1 1(2) . . . . ?
C2' C1' C8' C9' 119.0(15) . . . . ?
C2' C1' C8' C13' -55.4(16) . . . . ?
C12 C13 C8 C1 173.6(19) . . . . ?
C12 C13 C8 C9 1(3) . . . . ?
C12 C11 C10 C9 -2(4) . . . . ?
C10 C9 C8 C1 -173.4(18) . . . . ?
C10 C9 C8 C13 -1(3) . . . . ?
C10 C11 C12 C13 2(4) . . . . ?
C12' C13' C8' C9' 0.9(16) . . . . ?
C12' C13' C8' C1' 175.5(10) . . . . ?
C8' C13' C12' C11' -1(2) . . . . ?
C8' C1' C2' C3 179.2(13) . . . . ?
